data_2232981
loop_
_publ_author_name
'Hu, Dahua'
'Liu, Xia'

_publ_section_title
;
 Bis{3-[2-(methylsulfonyl)pyrimidin-4-yl]pyridinium} tetrachloridocadmium
;
_journal_coeditor_code VN2019
_journal_issue 12
_journal_name_full 'Acta Crystallographica Section E'
_journal_page_first m1813
_journal_paper_doi 10.1107/S1600536811045995
_journal_volume 67
_journal_year 2011
_chemical_formula_iupac '(C10 H10 N3 O2 S)2 [Cd Cl4]'
_chemical_formula_moiety '2(C10 H10 N3 O2 S +), Cd Cl4 2-'
_chemical_formula_sum 'C20 H20 Cd Cl4 N6 O4 S2'
_chemical_formula_weight 726.8
_chemical_name_systematic
;
Bis{3-[2-(methylsulfonyl)pyrimidin-4-yl]pyridinium} tetrachloridocadmium
;
_space_group_IT_number 15
_symmetry_cell_setting monoclinic
_symmetry_space_group_name_Hall '-C 2yc'
_symmetry_space_group_name_H-M 'C 1 2/c 1'
_atom_sites_solution_hydrogens geom
_atom_sites_solution_primary direct
_atom_sites_solution_secondary difmap
_audit_creation_method SHELXL-97
_cell_angle_alpha 90.00
_cell_angle_beta 113.354(3)
_cell_angle_gamma 90.00
_cell_formula_units_Z 4
_cell_length_a 17.556(3)
_cell_length_b 10.9541(15)
_cell_length_c 14.903(2)
_cell_measurement_reflns_used 1574
_cell_measurement_temperature 293(2)
_cell_measurement_theta_max 23.310
_cell_measurement_theta_min 2.248
_cell_volume 2631.2(7)
_computing_cell_refinement '<i>SAINT</i> (Bruker, 2007)'
_computing_data_collection '<i>SMART</i> (Bruker, 2007)'
_computing_data_reduction '<i>SAINT</i> (Bruker, 2007)'
_computing_molecular_graphics
;<i>SHELXTL</i> (Sheldrick, 2008) and <i>Mercury</i>
(Macrae <i>et al.</i>, 2006)
;
_computing_publication_material '<i>SHELXTL</i> (Sheldrick, 2008)'
_computing_structure_refinement '<i>SHELXTL</i> (Sheldrick, 2008)'
_computing_structure_solution '<i>SHELXTL</i> (Sheldrick, 2008)'
_diffrn_ambient_temperature 293(2)
_diffrn_measured_fraction_theta_full 0.996
_diffrn_measured_fraction_theta_max 0.996
_diffrn_measurement_device_type 'Bruker SMART CCD area-detector'
_diffrn_measurement_method '\f and \w scans'
_diffrn_radiation_monochromator graphite
_diffrn_radiation_source 'fine-focus sealed tube'
_diffrn_radiation_type MoK\a
_diffrn_radiation_wavelength 0.71073
_diffrn_reflns_av_R_equivalents 0.0489
_diffrn_reflns_av_sigmaI/netI 0.0676
_diffrn_reflns_limit_h_max 21
_diffrn_reflns_limit_h_min -15
_diffrn_reflns_limit_k_max 13
_diffrn_reflns_limit_k_min -13
_diffrn_reflns_limit_l_max 18
_diffrn_reflns_limit_l_min -18
_diffrn_reflns_number 6931
_diffrn_reflns_theta_full 25.99
_diffrn_reflns_theta_max 25.99
_diffrn_reflns_theta_min 2.25
_exptl_absorpt_coefficient_mu 1.436
_exptl_absorpt_correction_T_max 0.7727
_exptl_absorpt_correction_T_min 0.5727
_exptl_absorpt_correction_type multi-scan
_exptl_absorpt_process_details '(SADABS; Bruker, 2001)'
_exptl_crystal_colour yellow
_exptl_crystal_density_diffrn 1.835
_exptl_crystal_density_method 'not measured'
_exptl_crystal_description block
_exptl_crystal_F_000 1448
_exptl_crystal_size_max 0.40
_exptl_crystal_size_mid 0.30
_exptl_crystal_size_min 0.20
_refine_diff_density_max 0.768
_refine_diff_density_min -0.406
_refine_ls_extinction_method none
_refine_ls_goodness_of_fit_ref 0.895
_refine_ls_hydrogen_treatment mixed
_refine_ls_matrix_type full
_refine_ls_number_parameters 173
_refine_ls_number_reflns 2576
_refine_ls_number_restraints 0
_refine_ls_restrained_S_all 0.895
_refine_ls_R_factor_all 0.0599
_refine_ls_R_factor_gt 0.0390
_refine_ls_shift/su_max 0.000
_refine_ls_shift/su_mean 0.000
_refine_ls_structure_factor_coef Fsqd
_refine_ls_weighting_details 'calc w=1/[\s^2^(Fo^2^)+(0.0212P)^2^+0.0000P] where P=(Fo^2^+2Fc^2^)/3'
_refine_ls_weighting_scheme calc
_refine_ls_wR_factor_gt 0.0655
_refine_ls_wR_factor_ref 0.0697
_reflns_number_gt 1857
_reflns_number_total 2576
_reflns_threshold_expression I>2sigma(I)
_cod_data_source_file vn2019.cif
_cod_data_source_block I
_cod_depositor_comments
;
The following automatic conversions were performed:

data item '_iucr_refine_instruction_details' was removed -- it should
have been renamed to '_iucr_refine_instructions_details' as specified
in the replacement file
'data/replacement-values/replacement_tags.lst', but the replacement
data item was already present in the data block and had the same
value as the '_iucr_refine_instruction_details' data item.

Automatic conversion script
Id: cif_correct_tags 9268 2022-04-12 08:56:07Z antanas 
;
_cod_original_sg_symbol_H-M 'C 2/c'
_cod_database_code 2232981
_cod_database_fobs_code 2232981

loop_
_symmetry_equiv_pos_as_xyz
'x, y, z'
'-x, y, -z+1/2'
'x+1/2, y+1/2, z'
'-x+1/2, y+1/2, -z+1/2'
'-x, -y, -z'
'x, -y, z-1/2'
'-x+1/2, -y+1/2, -z'
'x+1/2, -y+1/2, z-1/2'

loop_
_atom_site_type_symbol
_atom_site_label
_atom_site_fract_x
_atom_site_fract_y
_atom_site_fract_z
_atom_site_U_iso_or_equiv
_atom_site_adp_type
_atom_site_calc_flag
_atom_site_refinement_flags
_atom_site_occupancy
_atom_site_symmetry_multiplicity
Cd Cd1 0.5000 0.12498(4) 0.7500 0.04176(15) Uani d S 1 2
C C1 0.2419(2) 0.9045(3) 0.6362(2) 0.0302(9) Uani d . 1 1
C C2 0.2441(3) 1.0195(3) 0.5153(3) 0.0489(11) Uani d . 1 1
H H2 0.2245 1.0847 0.4723 0.059 Uiso calc R 1 1
C C3 0.3059(2) 0.9485(3) 0.5089(3) 0.0447(10) Uani d . 1 1
H H3 0.3287 0.9655 0.4637 0.054 Uiso calc R 1 1
C C4 0.3329(2) 0.8511(3) 0.5717(2) 0.0283(8) Uani d . 1 1
C C5 0.3996(2) 0.7683(3) 0.5742(2) 0.0290(8) Uani d . 1 1
C C6 0.4485(2) 0.7960(3) 0.5240(2) 0.0366(9) Uani d . 1 1
H H6 0.4388 0.8673 0.4872 0.044 Uiso calc R 1 1
C C7 0.5264(2) 0.6184(4) 0.5778(3) 0.0439(10) Uani d . 1 1
H H7 0.5701 0.5694 0.5790 0.053 Uiso calc R 1 1
C C8 0.4791(3) 0.5852(3) 0.6274(3) 0.0458(11) Uani d . 1 1
H H8 0.4896 0.5123 0.6622 0.055 Uiso calc R 1 1
C C9 0.4163(2) 0.6599(3) 0.6257(3) 0.0394(10) Uani d . 1 1
H H9 0.3842 0.6374 0.6598 0.047 Uiso calc R 1 1
C C10 0.2557(3) 0.7643(3) 0.7978(3) 0.0530(12) Uani d . 1 1
H H10A 0.2365 0.7479 0.8486 0.080 Uiso calc R 1 1
H H10B 0.3123 0.7915 0.8265 0.080 Uiso calc R 1 1
H H10C 0.2523 0.6912 0.7609 0.080 Uiso calc R 1 1
Cl Cl1 0.59743(7) 0.24503(10) 0.88918(7) 0.0569(3) Uani d . 1 1
Cl Cl2 0.42718(7) 0.00141(9) 0.82725(7) 0.0551(3) Uani d . 1 1
N N1 0.29884(18) 0.8269(2) 0.63567(19) 0.0297(7) Uani d . 1 1
N N2 0.21071(19) 0.9999(3) 0.5800(2) 0.0396(8) Uani d . 1 1
N N3 0.5089(2) 0.7219(3) 0.5280(2) 0.0425(9) Uani d . 1 1
O O1 0.20050(18) 0.9854(2) 0.77554(18) 0.0516(8) Uani d . 1 1
O O2 0.11304(17) 0.8336(3) 0.66480(19) 0.0639(9) Uani d . 1 1
S S1 0.19469(6) 0.87679(9) 0.72123(6) 0.0359(2) Uani d . 1 1
H H3A 0.535(2) 0.739(3) 0.495(2) 0.038(12) Uiso d . 1 1

loop_
_atom_site_aniso_label
_atom_site_aniso_U_11
_atom_site_aniso_U_22
_atom_site_aniso_U_33
_atom_site_aniso_U_12
_atom_site_aniso_U_13
_atom_site_aniso_U_23
Cd1 0.0430(3) 0.0412(3) 0.0413(3) 0.000 0.0170(2) 0.000
C1 0.033(2) 0.032(2) 0.028(2) 0.0004(17) 0.0141(18) -0.0027(16)
C2 0.065(3) 0.044(2) 0.043(2) 0.020(2) 0.028(2) 0.0165(19)
C3 0.052(3) 0.049(2) 0.046(2) 0.012(2) 0.035(2) 0.010(2)
C4 0.031(2) 0.028(2) 0.0273(19) -0.0006(17) 0.0133(17) -0.0039(15)
C5 0.028(2) 0.037(2) 0.0246(19) -0.0020(18) 0.0137(17) -0.0053(16)
C6 0.038(2) 0.037(2) 0.036(2) 0.0058(19) 0.016(2) 0.0017(17)
C7 0.040(2) 0.052(3) 0.042(2) 0.016(2) 0.019(2) -0.004(2)
C8 0.052(3) 0.046(2) 0.042(2) 0.017(2) 0.022(2) 0.0069(19)
C9 0.040(2) 0.046(2) 0.040(2) 0.008(2) 0.024(2) 0.0038(18)
C10 0.066(3) 0.055(3) 0.056(3) 0.019(2) 0.043(3) 0.022(2)
Cl1 0.0479(7) 0.0763(8) 0.0614(7) -0.0234(6) 0.0375(6) -0.0274(6)
Cl2 0.0647(8) 0.0508(6) 0.0542(7) -0.0139(6) 0.0282(6) -0.0008(5)
N1 0.0302(18) 0.0310(16) 0.0319(17) 0.0030(14) 0.0165(15) -0.0023(13)
N2 0.044(2) 0.0389(18) 0.0403(19) 0.0099(16) 0.0218(17) 0.0016(15)
N3 0.034(2) 0.062(2) 0.042(2) 0.0010(19) 0.0270(19) -0.0034(18)
O1 0.072(2) 0.0427(16) 0.0565(17) 0.0024(15) 0.0432(17) -0.0102(13)
O2 0.0387(18) 0.095(2) 0.0585(19) -0.0150(17) 0.0200(16) -0.0098(16)
S1 0.0347(6) 0.0400(5) 0.0393(6) 0.0047(5) 0.0212(5) -0.0014(5)

loop_
_atom_type_symbol
_atom_type_description
_atom_type_scat_dispersion_real
_atom_type_scat_dispersion_imag
_atom_type_scat_source
C C 0.0033 0.0016 'International Tables Vol C Tables 4.2.6.8 and 6.1.1.4'
H H 0.0000 0.0000 'International Tables Vol C Tables 4.2.6.8 and 6.1.1.4'
N N 0.0061 0.0033 'International Tables Vol C Tables 4.2.6.8 and 6.1.1.4'
O O 0.0106 0.0060 'International Tables Vol C Tables 4.2.6.8 and 6.1.1.4'
S S 0.1246 0.1234 'International Tables Vol C Tables 4.2.6.8 and 6.1.1.4'
Cd Cd -0.8075 1.2024 'International Tables Vol C Tables 4.2.6.8 and 6.1.1.4'
Cl Cl 0.1484 0.1585 'International Tables Vol C Tables 4.2.6.8 and 6.1.1.4'

loop_
_geom_angle_atom_site_label_1
_geom_angle_atom_site_label_2
_geom_angle_atom_site_label_3
_geom_angle_site_symmetry_1
_geom_angle_site_symmetry_3
_geom_angle
Cl2 Cd1 Cl2 2_656 . 112.64(5)
Cl2 Cd1 Cl1 2_656 . 111.85(4)
Cl2 Cd1 Cl1 . . 102.49(3)
Cl2 Cd1 Cl1 2_656 2_656 102.49(3)
Cl2 Cd1 Cl1 . 2_656 111.85(4)
Cl1 Cd1 Cl1 . 2_656 115.92(6)
N1 C1 N2 . . 129.4(3)
N1 C1 S1 . . 117.4(2)
N2 C1 S1 . . 113.1(3)
N2 C2 C3 . . 123.3(3)
N2 C2 H2 . . 118.4
C3 C2 H2 . . 118.4
C2 C3 C4 . . 117.6(3)
C2 C3 H3 . . 121.2
C4 C3 H3 . . 121.2
N1 C4 C3 . . 120.5(3)
N1 C4 C5 . . 115.9(3)
C3 C4 C5 . . 123.6(3)
C6 C5 C9 . . 116.8(3)
C6 C5 C4 . . 120.8(3)
C9 C5 C4 . . 122.4(3)
N3 C6 C5 . . 120.2(3)
N3 C6 H6 . . 119.9
C5 C6 H6 . . 119.9
N3 C7 C8 . . 118.5(4)
N3 C7 H7 . . 120.7
C8 C7 H7 . . 120.7
C7 C8 C9 . . 119.4(4)
C7 C8 H8 . . 120.3
C9 C8 H8 . . 120.3
C8 C9 C5 . . 121.2(3)
C8 C9 H9 . . 119.4
C5 C9 H9 . . 119.4
S1 C10 H10A . . 109.5
S1 C10 H10B . . 109.5
H10A C10 H10B . . 109.5
S1 C10 H10C . . 109.5
H10A C10 H10C . . 109.5
H10B C10 H10C . . 109.5
C1 N1 C4 . . 115.6(3)
C1 N2 C2 . . 113.5(3)
C6 N3 C7 . . 123.9(4)
C6 N3 H3A . . 118(3)
C7 N3 H3A . . 118(3)
O1 S1 O2 . . 116.28(17)
O1 S1 C10 . . 109.55(18)
O2 S1 C10 . . 111.57(19)
O1 S1 C1 . . 108.19(15)
O2 S1 C1 . . 106.10(16)
C10 S1 C1 . . 104.33(17)

loop_
_geom_bond_atom_site_label_1
_geom_bond_atom_site_label_2
_geom_bond_site_symmetry_2
_geom_bond_distance
Cd1 Cl2 2_656 2.4410(10)
Cd1 Cl2 . 2.4410(10)
Cd1 Cl1 . 2.4787(10)
Cd1 Cl1 2_656 2.4787(10)
C1 N1 . 1.314(4)
C1 N2 . 1.315(4)
C1 S1 . 1.794(3)
C2 N2 . 1.329(4)
C2 C3 . 1.368(5)
C2 H2 . 0.9300
C3 C4 . 1.374(4)
C3 H3 . 0.9300
C4 N1 . 1.337(4)
C4 C5 . 1.470(4)
C5 C6 . 1.377(4)
C5 C9 . 1.380(4)
C6 N3 . 1.319(4)
C6 H6 . 0.9300
C7 N3 . 1.322(5)
C7 C8 . 1.362(5)
C7 H7 . 0.9300
C8 C9 . 1.366(5)
C8 H8 . 0.9300
C9 H9 . 0.9300
C10 S1 . 1.732(3)
C10 H10A . 0.9600
C10 H10B . 0.9600
C10 H10C . 0.9600
N3 H3A . 0.81(3)
O1 S1 . 1.420(2)
O2 S1 . 1.425(3)

loop_
_geom_hbond_atom_site_label_D
_geom_hbond_atom_site_label_H
_geom_hbond_atom_site_label_A
_geom_hbond_site_symmetry_A
_geom_hbond_distance_DH
_geom_hbond_distance_HA
_geom_hbond_distance_DA
_geom_hbond_angle_DHA
N3 H3A Cl1 6_565 0.82(3) 2.26(3) 3.062(4) 170(3)
C2 H2 Cl1 8_465 0.9300 2.7900 3.603(4) 146.00
C6 H6 Cl2 6_565 0.9300 2.7200 3.577(3) 153.00
C7 H7 N2 3_545 0.9300 2.5800 3.475(5) 162.00
C10 H10A Cl1 3_455 0.9600 2.7400 3.552(6) 143.00
C10 H10C O1 4_546 0.9600 2.5300 3.433(4) 156.00
